data_4126797
loop_
_publ_author_name
'Okumura, Mikiko'
'Shved, Alexander S.'
'Sarlah, David'

_publ_section_title
;
 Palladium-Catalyzed Dearomative syn-1,4-Carboamination.
;
_journal_name_full 'Journal of the American Chemical Society'
_journal_paper_doi 10.1021/jacs.7b11663
_journal_year 2017
_chemical_formula_moiety 'C32 H32 N4 O4'
_chemical_formula_sum 'C32 H32 N4 O4'
_chemical_formula_weight 536.61
_space_group_crystal_system triclinic
_space_group_IT_number 2
_space_group_name_Hall '-P 1'
_space_group_name_H-M_alt 'P -1'
_symmetry_space_group_name_Hall '-P 1'
_symmetry_space_group_name_H-M 'P -1'
_atom_sites_solution_hydrogens mixed
_atom_sites_solution_primary dual
_audit_creation_date 2017-10-24
_audit_creation_method
;
Olex2 1.2
(compiled 2017.03.28 svn.r3405 for OlexSys, GUI svn.r5335)
;
_cell_angle_alpha 108.7790(10)
_cell_angle_beta 108.3500(10)
_cell_angle_gamma 98.9080(10)
_cell_formula_units_Z 2
_cell_length_a 9.7641(3)
_cell_length_b 12.0253(4)
_cell_length_c 13.4320(4)
_cell_measurement_reflns_used 29510
_cell_measurement_temperature 100(2)
_cell_measurement_theta_max 25.38
_cell_measurement_theta_min 2.27
_cell_volume 1358.44(8)
_computing_cell_refinement 'SAINT v8.37A (Bruker, 2015)'
_computing_data_reduction 'SAINT v8.37A (Bruker, 2015)'
_computing_molecular_graphics 'Olex2 (Dolomanov et al., 2009)'
_computing_publication_material 'Olex2 (Dolomanov et al., 2009)'
_computing_structure_refinement 'XL (Sheldrick, 2008)'
_computing_structure_solution 'ShelXT (Sheldrick, 2015)'
_diffrn_ambient_temperature 99.99
_diffrn_detector 'Bruker Photon 100 area detector'
_diffrn_detector_type 'photon counter area detector'
_diffrn_measured_fraction_theta_full 0.999
_diffrn_measured_fraction_theta_max 0.997
_diffrn_measurement_device 'kappa diffractometer'
_diffrn_measurement_device_type 'Bruker D8 Venture/Photon 100'
_diffrn_measurement_method 'profile data from \f and \w scans'
_diffrn_radiation_monochromator 'multilayer mirrors'
_diffrn_radiation_probe x-ray
_diffrn_radiation_type MoK\a
_diffrn_radiation_wavelength 0.71073
_diffrn_reflns_av_R_equivalents 0.0461
_diffrn_reflns_av_unetI/netI 0.0168
_diffrn_reflns_Laue_measured_fraction_full 0.999
_diffrn_reflns_Laue_measured_fraction_max 0.997
_diffrn_reflns_limit_h_max 11
_diffrn_reflns_limit_h_min -11
_diffrn_reflns_limit_k_max 14
_diffrn_reflns_limit_k_min -14
_diffrn_reflns_limit_l_max 16
_diffrn_reflns_limit_l_min -16
_diffrn_reflns_number 65143
_diffrn_reflns_point_group_measured_fraction_full 0.999
_diffrn_reflns_point_group_measured_fraction_max 0.997
_diffrn_reflns_theta_full 25.242
_diffrn_reflns_theta_max 25.408
_diffrn_reflns_theta_min 2.510
_diffrn_source 'microfocus sealed X-ray tube'
_diffrn_source_target Mo
_diffrn_source_type 'Incoatec I\ms'
_diffrn_standards_number 0
_exptl_absorpt_coefficient_mu 0.088
_exptl_absorpt_correction_T_max 0.7452
_exptl_absorpt_correction_T_min 0.7183
_exptl_absorpt_correction_type multi-scan
_exptl_absorpt_process_details
'SADABS-2016/2 (Bruker,2016/2) was used for absorption correction. wR2(int) was 0.0751 before and 0.0573 after correction. The Ratio of minimum to maximum transmission is 0.9639. The \l/2 correction factor is Not present.'
_exptl_crystal_colour colourless
_exptl_crystal_colour_primary colourless
_exptl_crystal_density_diffrn 1.312
_exptl_crystal_description prism
_exptl_crystal_F_000 568
_exptl_crystal_size_max 0.256
_exptl_crystal_size_mid 0.199
_exptl_crystal_size_min 0.176
_refine_diff_density_max 0.310
_refine_diff_density_min -0.209
_refine_diff_density_rms 0.037
_refine_ls_extinction_coef 0.0357(14)
_refine_ls_extinction_expression Fc^*^=kFc[1+0.001xFc^2^\l^3^/sin(2\q)]^-1/4^
_refine_ls_extinction_method 'SHELXL-2014/7 (Sheldrick 2014'
_refine_ls_goodness_of_fit_ref 1.037
_refine_ls_hydrogen_treatment mixed
_refine_ls_matrix_type full
_refine_ls_number_parameters 370
_refine_ls_number_reflns 4981
_refine_ls_number_restraints 0
_refine_ls_restrained_S_all 1.037
_refine_ls_R_factor_all 0.0392
_refine_ls_R_factor_gt 0.0326
_refine_ls_shift/su_max 0.001
_refine_ls_shift/su_mean 0.000
_refine_ls_structure_factor_coef Fsqd
_refine_ls_weighting_details 'w=1/[\s^2^(Fo^2^)+(0.0264P)^2^+0.7717P] where P=(Fo^2^+2Fc^2^)/3'
_refine_ls_weighting_scheme calc
_refine_ls_wR_factor_gt 0.0738
_refine_ls_wR_factor_ref 0.0777
_reflns_Friedel_coverage 0.000
_reflns_number_gt 4382
_reflns_number_total 4981
_reflns_threshold_expression 'I > 2\s(I)'
_cod_data_source_file ja7b11663_si_008.cif
_cod_data_source_block mo_dd02j1_0m
_cod_original_cell_volume 1358.43(7)
_cod_database_code 4126797
_shelx_shelxl_version_number 2014/7
_shelx_space_group_comment
;
The symmetry employed for this shelxl refinement is uniquely defined
by the following loop, which should always be used as a source of
symmetry information in preference to the above space-group names.
They are only intended as comments.
;
_shelx_estimated_absorpt_t_max 0.985
_shelx_estimated_absorpt_t_min 0.978
_olex2_refinement_description
;
1. Fixed Uiso
 At 1.2 times of:
  All C(H) groups
 At 1.5 times of:
  All C(H,H,H) groups, All C(H,H,H,H,H,H) groups, All N(H) groups
2. Others
 Sof(H13D)=Sof(H13E)=Sof(H13F)=1-FVAR(1)
 Sof(H13A)=Sof(H13B)=Sof(H13C)=FVAR(1)
3.a Ternary CH refined with riding coordinates:
 C1(H1), C8(H8), C14(H14)
3.b Aromatic/amide H refined with riding coordinates:
 C3(H3), C4(H4), C5(H5), C6(H6), C9(H9), C10(H10), C17(H17), C18(H18),
 C19(H19), C20(H20), C21(H21), C23(H23), C24(H24), C25(H25), C26(H26), C27(H27)
3.c Idealised Me refined as rotating group:
 C13(H13A,H13B,H13C), C13(H13D,H13E,H13F), C30(H30A,H30B,H30C), C31(H31A,H31B,
 H31C), C32(H32A,H32B,H32C)
;
_olex2_submission_special_instructions 'No special instructions were received'

loop_
_space_group_symop_operation_xyz
'x, y, z'
'-x, -y, -z'

loop_
_atom_site_label
_atom_site_type_symbol
_atom_site_fract_x
_atom_site_fract_y
_atom_site_fract_z
_atom_site_U_iso_or_equiv
_atom_site_adp_type
_atom_site_occupancy
_atom_site_site_symmetry_order
_atom_site_calc_flag
_atom_site_refinement_flags_posn
_atom_site_refinement_flags_occupancy
_atom_site_disorder_assembly
_atom_site_disorder_group
O1 O 1.07763(11) 0.83483(9) 1.12771(8) 0.0277(2) Uani 1 1 d . . . .
O2 O 1.03252(10) 0.63868(9) 0.75896(8) 0.0219(2) Uani 1 1 d . . . .
O3 O 0.53076(10) 0.13505(8) 0.68945(8) 0.0212(2) Uani 1 1 d . . . .
O4 O 0.33283(9) 0.17573(7) 0.73282(7) 0.0153(2) Uani 1 1 d . . . .
N1 N 0.93248(12) 0.64463(10) 0.98473(9) 0.0150(2) Uani 1 1 d . . . .
N2 N 0.90735(12) 0.59221(10) 0.86795(9) 0.0165(2) Uani 1 1 d . . . .
H2 H 0.8435(18) 0.5175(15) 0.8234(14) 0.025 Uiso 1 1 d R . . .
N3 N 1.09188(12) 0.76061(10) 0.94956(9) 0.0184(2) Uani 1 1 d . . . .
N4 N 0.64369(11) 0.36910(9) 0.72018(9) 0.0137(2) Uani 1 1 d . . . .
C1 C 0.80142(14) 0.62682(11) 1.01661(10) 0.0138(3) Uani 1 1 d . . . .
H1 H 0.8313 0.6889 1.0958 0.017 Uiso 1 1 calc R . . .
C2 C 0.66834(14) 0.65007(11) 0.93958(10) 0.0134(3) Uani 1 1 d . . . .
C3 C 0.67888(15) 0.76852(12) 0.94275(11) 0.0179(3) Uani 1 1 d . . . .
H3 H 0.7695 0.8322 0.9921 0.021 Uiso 1 1 calc R . . .
C4 C 0.55923(16) 0.79416(12) 0.87507(12) 0.0213(3) Uani 1 1 d . . . .
H4 H 0.5679 0.8748 0.8772 0.026 Uiso 1 1 calc R . . .
C5 C 0.42608(15) 0.70130(12) 0.80387(11) 0.0190(3) Uani 1 1 d . . . .
H5 H 0.3426 0.7186 0.7583 0.023 Uiso 1 1 calc R . . .
C6 C 0.41553(14) 0.58402(12) 0.79953(11) 0.0158(3) Uani 1 1 d . . . .
H6 H 0.3243 0.5209 0.7504 0.019 Uiso 1 1 calc R . . .
C7 C 0.53659(14) 0.55619(11) 0.86605(10) 0.0126(3) Uani 1 1 d . . . .
C8 C 0.51952(14) 0.42570(11) 0.85751(10) 0.0129(3) Uani 1 1 d . . . .
H8 H 0.4234 0.3978 0.8660 0.015 Uiso 1 1 calc R . . .
C9 C 0.64343(14) 0.41355(11) 0.94944(11) 0.0148(3) Uani 1 1 d . . . .
H9 H 0.6317 0.3372 0.9572 0.018 Uiso 1 1 calc R . . .
C10 C 0.76818(14) 0.50250(11) 1.02050(11) 0.0150(3) Uani 1 1 d . . . .
H10 H 0.8405 0.4870 1.0769 0.018 Uiso 1 1 calc R . . .
C11 C 1.03877(14) 0.75667(12) 1.03239(11) 0.0176(3) Uani 1 1 d . . . .
C12 C 1.01098(14) 0.65945(12) 0.84681(11) 0.0161(3) Uani 1 1 d . . . .
C13 C 1.21086(18) 0.86184(13) 0.96604(14) 0.0312(4) Uani 1 1 d . . . .
H13A H 1.1773 0.8895 0.9037 0.047 Uiso 0.56(3) 1 calc GR P A 1
H13B H 1.3007 0.8348 0.9666 0.047 Uiso 0.56(3) 1 calc GR P A 1
H13C H 1.2350 0.9296 1.0390 0.047 Uiso 0.56(3) 1 calc GR P A 1
H13D H 1.2540 0.8344 0.9089 0.047 Uiso 0.44(3) 1 calc GR P A 2
H13E H 1.2895 0.8904 1.0427 0.047 Uiso 0.44(3) 1 calc GR P A 2
H13F H 1.1693 0.9290 0.9577 0.047 Uiso 0.44(3) 1 calc GR P A 2
C14 C 0.50391(13) 0.34056(11) 0.73759(10) 0.0131(3) Uani 1 1 d . . . .
H14 H 0.4226 0.3538 0.6791 0.016 Uiso 1 1 calc R . . .
C15 C 0.63522(14) 0.33049(11) 0.61686(11) 0.0137(3) Uani 1 1 d . . . .
C16 C 0.77784(14) 0.33702(11) 0.59807(10) 0.0137(3) Uani 1 1 d . . . .
C17 C 0.90211(14) 0.32255(11) 0.67550(11) 0.0155(3) Uani 1 1 d . . . .
H17 H 0.8955 0.3098 0.7403 0.019 Uiso 1 1 calc R . . .
C18 C 1.03389(14) 0.32681(11) 0.65732(11) 0.0174(3) Uani 1 1 d . . . .
H18 H 1.1182 0.3180 0.7104 0.021 Uiso 1 1 calc R . . .
C19 C 1.04462(15) 0.34387(12) 0.56208(11) 0.0194(3) Uani 1 1 d . . . .
H19 H 1.1358 0.3466 0.5502 0.023 Uiso 1 1 calc R . . .
C20 C 0.92178(15) 0.35696(12) 0.48443(11) 0.0190(3) Uani 1 1 d . . . .
H20 H 0.9288 0.3684 0.4192 0.023 Uiso 1 1 calc R . . .
C21 C 0.78871(14) 0.35332(11) 0.50201(10) 0.0146(3) Uani 1 1 d . . . .
H21 H 0.7047 0.3619 0.4486 0.017 Uiso 1 1 calc R . . .
C22 C 0.49144(14) 0.27822(12) 0.51218(11) 0.0151(3) Uani 1 1 d . . . .
C23 C 0.44493(15) 0.15529(12) 0.43873(11) 0.0184(3) Uani 1 1 d . . . .
H23 H 0.5031 0.1024 0.4557 0.022 Uiso 1 1 calc R . . .
C24 C 0.31374(16) 0.10941(13) 0.34055(12) 0.0244(3) Uani 1 1 d . . . .
H24 H 0.2813 0.0251 0.2913 0.029 Uiso 1 1 calc R . . .
C25 C 0.23033(15) 0.18740(14) 0.31473(12) 0.0253(3) Uani 1 1 d . . . .
H25 H 0.1418 0.1566 0.2469 0.030 Uiso 1 1 calc R . . .
C26 C 0.27569(15) 0.30993(14) 0.38741(12) 0.0237(3) Uani 1 1 d . . . .
H26 H 0.2183 0.3629 0.3696 0.028 Uiso 1 1 calc R . . .
C27 C 0.40520(15) 0.35490(12) 0.48624(11) 0.0185(3) Uani 1 1 d . . . .
H27 H 0.4354 0.4386 0.5367 0.022 Uiso 1 1 calc R . . .
C28 C 0.46117(14) 0.20467(11) 0.71799(10) 0.0140(3) Uani 1 1 d . . . .
C29 C 0.24994(14) 0.04401(11) 0.69160(11) 0.0165(3) Uani 1 1 d . . . .
C30 C 0.11100(15) 0.04961(12) 0.71865(12) 0.0220(3) Uani 1 1 d . . . .
H30A H 0.1412 0.0896 0.8014 0.033 Uiso 1 1 calc GR . . .
H30B H 0.0456 -0.0337 0.6906 0.033 Uiso 1 1 calc GR . . .
H30C H 0.0564 0.0965 0.6813 0.033 Uiso 1 1 calc GR . . .
C31 C 0.34383(16) -0.01830(13) 0.75750(12) 0.0232(3) Uani 1 1 d . . . .
H31A H 0.4300 -0.0257 0.7359 0.035 Uiso 1 1 calc GR . . .
H31B H 0.2819 -0.1000 0.7394 0.035 Uiso 1 1 calc GR . . .
H31C H 0.3800 0.0307 0.8396 0.035 Uiso 1 1 calc GR . . .
C32 C 0.20673(15) -0.01502(12) 0.56361(11) 0.0212(3) Uani 1 1 d . . . .
H32A H 0.1534 0.0329 0.5270 0.032 Uiso 1 1 calc GR . . .
H32B H 0.1411 -0.0986 0.5334 0.032 Uiso 1 1 calc GR . . .
H32C H 0.2978 -0.0175 0.5478 0.032 Uiso 1 1 calc GR . . .

loop_
_atom_site_aniso_label
_atom_site_aniso_U_11
_atom_site_aniso_U_22
_atom_site_aniso_U_33
_atom_site_aniso_U_23
_atom_site_aniso_U_13
_atom_site_aniso_U_12
O1 0.0205(5) 0.0273(5) 0.0193(5) -0.0045(4) 0.0067(4) -0.0041(4)
O2 0.0228(5) 0.0282(5) 0.0179(5) 0.0099(4) 0.0107(4) 0.0081(4)
O3 0.0186(5) 0.0163(5) 0.0296(5) 0.0067(4) 0.0118(4) 0.0070(4)
O4 0.0142(4) 0.0110(4) 0.0199(5) 0.0042(4) 0.0080(4) 0.0018(3)
N1 0.0127(5) 0.0172(5) 0.0111(5) 0.0024(4) 0.0039(4) 0.0019(4)
N2 0.0151(5) 0.0172(6) 0.0113(5) 0.0007(4) 0.0048(4) 0.0008(5)
N3 0.0162(6) 0.0155(5) 0.0199(6) 0.0044(5) 0.0075(5) 0.0001(4)
N4 0.0130(5) 0.0125(5) 0.0147(5) 0.0038(4) 0.0063(4) 0.0026(4)
C1 0.0128(6) 0.0153(6) 0.0121(6) 0.0038(5) 0.0055(5) 0.0033(5)
C2 0.0145(6) 0.0150(6) 0.0119(6) 0.0047(5) 0.0072(5) 0.0048(5)
C3 0.0184(7) 0.0136(6) 0.0166(7) 0.0036(5) 0.0044(5) 0.0012(5)
C4 0.0265(7) 0.0144(6) 0.0230(7) 0.0089(6) 0.0075(6) 0.0075(6)
C5 0.0198(7) 0.0210(7) 0.0161(7) 0.0078(5) 0.0044(5) 0.0098(6)
C6 0.0140(6) 0.0160(6) 0.0141(6) 0.0031(5) 0.0047(5) 0.0035(5)
C7 0.0143(6) 0.0146(6) 0.0114(6) 0.0046(5) 0.0081(5) 0.0050(5)
C8 0.0124(6) 0.0129(6) 0.0135(6) 0.0040(5) 0.0069(5) 0.0025(5)
C9 0.0204(7) 0.0135(6) 0.0153(6) 0.0072(5) 0.0103(5) 0.0076(5)
C10 0.0170(6) 0.0185(6) 0.0129(6) 0.0073(5) 0.0069(5) 0.0090(5)
C11 0.0132(6) 0.0188(7) 0.0164(7) 0.0040(6) 0.0042(5) 0.0030(5)
C12 0.0143(6) 0.0175(6) 0.0171(7) 0.0078(5) 0.0047(5) 0.0074(5)
C13 0.0300(8) 0.0213(7) 0.0373(9) 0.0053(7) 0.0186(7) -0.0037(6)
C14 0.0122(6) 0.0135(6) 0.0126(6) 0.0040(5) 0.0054(5) 0.0029(5)
C15 0.0157(6) 0.0088(6) 0.0154(6) 0.0039(5) 0.0058(5) 0.0027(5)
C16 0.0136(6) 0.0092(6) 0.0137(6) 0.0007(5) 0.0045(5) 0.0006(5)
C17 0.0187(7) 0.0122(6) 0.0119(6) 0.0020(5) 0.0059(5) 0.0008(5)
C18 0.0144(6) 0.0149(6) 0.0170(7) 0.0029(5) 0.0029(5) 0.0028(5)
C19 0.0137(6) 0.0168(7) 0.0220(7) 0.0020(5) 0.0080(5) -0.0008(5)
C20 0.0225(7) 0.0174(7) 0.0159(7) 0.0045(5) 0.0103(6) 0.0010(5)
C21 0.0150(6) 0.0137(6) 0.0117(6) 0.0033(5) 0.0035(5) 0.0023(5)
C22 0.0132(6) 0.0192(6) 0.0138(6) 0.0062(5) 0.0076(5) 0.0028(5)
C23 0.0173(7) 0.0189(7) 0.0167(7) 0.0040(5) 0.0071(5) 0.0043(5)
C24 0.0205(7) 0.0253(7) 0.0181(7) 0.0013(6) 0.0075(6) -0.0021(6)
C25 0.0143(7) 0.0395(9) 0.0160(7) 0.0097(6) 0.0031(5) -0.0001(6)
C26 0.0183(7) 0.0355(8) 0.0231(7) 0.0168(6) 0.0087(6) 0.0100(6)
C27 0.0191(7) 0.0208(7) 0.0183(7) 0.0089(6) 0.0093(6) 0.0059(5)
C28 0.0126(6) 0.0153(6) 0.0112(6) 0.0035(5) 0.0033(5) 0.0030(5)
C29 0.0165(6) 0.0093(6) 0.0211(7) 0.0047(5) 0.0070(5) 0.0005(5)
C30 0.0206(7) 0.0165(7) 0.0284(8) 0.0074(6) 0.0123(6) 0.0014(5)
C31 0.0275(8) 0.0194(7) 0.0268(8) 0.0126(6) 0.0115(6) 0.0079(6)
C32 0.0202(7) 0.0171(7) 0.0201(7) 0.0033(6) 0.0059(6) 0.0015(5)

loop_
_atom_type_symbol
_atom_type_description
_atom_type_scat_dispersion_real
_atom_type_scat_dispersion_imag
_atom_type_scat_source
C C 0.0033 0.0016 'International Tables Vol C Tables 4.2.6.8 and 6.1.1.4'
H H 0.0000 0.0000 'International Tables Vol C Tables 4.2.6.8 and 6.1.1.4'
N N 0.0061 0.0033 'International Tables Vol C Tables 4.2.6.8 and 6.1.1.4'
O O 0.0106 0.0060 'International Tables Vol C Tables 4.2.6.8 and 6.1.1.4'

loop_
_geom_angle_atom_site_label_1
_geom_angle_atom_site_label_2
_geom_angle_atom_site_label_3
_geom_angle
C28 O4 C29 119.20(9)
N2 N1 C1 117.89(10)
C11 N1 N2 107.47(10)
C11 N1 C1 121.54(10)
N1 N2 H2 120.2(10)
C12 N2 N1 109.74(10)
C12 N2 H2 128.8(10)
C11 N3 C12 111.55(11)
C11 N3 C13 123.74(11)
C12 N3 C13 124.60(12)
C15 N4 C14 117.34(10)
N1 C1 H1 107.3
N1 C1 C2 111.52(10)
N1 C1 C10 109.07(10)
C2 C1 H1 107.3
C10 C1 H1 107.3
C10 C1 C2 114.00(10)
C3 C2 C1 118.96(11)
C7 C2 C1 121.37(11)
C7 C2 C3 119.67(11)
C2 C3 H3 119.6
C4 C3 C2 120.86(12)
C4 C3 H3 119.6
C3 C4 H4 120.2
C3 C4 C5 119.59(12)
C5 C4 H4 120.2
C4 C5 H5 120.1
C6 C5 C4 119.81(12)
C6 C5 H5 120.1
C5 C6 H6 119.4
C5 C6 C7 121.25(12)
C7 C6 H6 119.4
C2 C7 C6 118.78(11)
C2 C7 C8 122.04(11)
C6 C7 C8 119.17(11)
C7 C8 H8 107.3
C7 C8 C14 110.24(10)
C9 C8 C7 113.48(10)
C9 C8 H8 107.3
C9 C8 C14 111.01(10)
C14 C8 H8 107.3
C8 C9 H9 118.0
C10 C9 C8 124.00(11)
C10 C9 H9 118.0
C1 C10 H10 118.3
C9 C10 C1 123.33(11)
C9 C10 H10 118.3
O1 C11 N1 126.97(12)
O1 C11 N3 127.57(12)
N1 C11 N3 105.47(11)
O2 C12 N2 129.02(12)
O2 C12 N3 126.11(12)
N2 C12 N3 104.87(11)
N3 C13 H13A 109.5
N3 C13 H13B 109.5
N3 C13 H13C 109.5
N3 C13 H13D 109.5
N3 C13 H13E 109.5
N3 C13 H13F 109.5
H13A C13 H13B 109.5
H13A C13 H13C 109.5
H13B C13 H13C 109.5
H13D C13 H13E 109.5
H13D C13 H13F 109.5
H13E C13 H13F 109.5
N4 C14 C8 111.28(10)
N4 C14 H14 108.3
N4 C14 C28 108.50(10)
C8 C14 H14 108.3
C28 C14 C8 112.17(10)
C28 C14 H14 108.3
N4 C15 C16 118.09(11)
N4 C15 C22 125.09(11)
C16 C15 C22 116.82(10)
C17 C16 C15 119.77(11)
C21 C16 C15 120.90(11)
C21 C16 C17 119.29(11)
C16 C17 H17 120.1
C18 C17 C16 119.86(12)
C18 C17 H17 120.1
C17 C18 H18 119.7
C17 C18 C19 120.68(12)
C19 C18 H18 119.7
C18 C19 H19 120.1
C20 C19 C18 119.85(12)
C20 C19 H19 120.1
C19 C20 H20 120.0
C19 C20 C21 120.02(12)
C21 C20 H20 120.0
C16 C21 H21 119.9
C20 C21 C16 120.29(12)
C20 C21 H21 119.9
C23 C22 C15 121.18(11)
C23 C22 C27 119.30(12)
C27 C22 C15 119.49(11)
C22 C23 H23 119.8
C24 C23 C22 120.33(13)
C24 C23 H23 119.8
C23 C24 H24 120.1
C25 C24 C23 119.73(13)
C25 C24 H24 120.1
C24 C25 H25 119.8
C26 C25 C24 120.34(13)
C26 C25 H25 119.8
C25 C26 H26 120.1
C25 C26 C27 119.77(13)
C27 C26 H26 120.1
C22 C27 H27 119.7
C26 C27 C22 120.51(13)
C26 C27 H27 119.7
O3 C28 O4 125.94(11)
O3 C28 C14 124.20(11)
O4 C28 C14 109.80(10)
O4 C29 C30 103.26(10)
O4 C29 C31 110.34(10)
O4 C29 C32 108.29(10)
C30 C29 C31 110.23(11)
C30 C29 C32 110.62(11)
C32 C29 C31 113.58(11)
C29 C30 H30A 109.5
C29 C30 H30B 109.5
C29 C30 H30C 109.5
H30A C30 H30B 109.5
H30A C30 H30C 109.5
H30B C30 H30C 109.5
C29 C31 H31A 109.5
C29 C31 H31B 109.5
C29 C31 H31C 109.5
H31A C31 H31B 109.5
H31A C31 H31C 109.5
H31B C31 H31C 109.5
C29 C32 H32A 109.5
C29 C32 H32B 109.5
C29 C32 H32C 109.5
H32A C32 H32B 109.5
H32A C32 H32C 109.5
H32B C32 H32C 109.5

loop_
_geom_bond_atom_site_label_1
_geom_bond_atom_site_label_2
_geom_bond_distance
O1 C11 1.2148(16)
O2 C12 1.2174(16)
O3 C28 1.2013(15)
O4 C28 1.3408(15)
O4 C29 1.4922(14)
N1 N2 1.4111(15)
N1 C1 1.4785(16)
N1 C11 1.3767(17)
N2 H2 0.894(17)
N2 C12 1.3542(17)
N3 C11 1.3779(17)
N3 C12 1.3941(17)
N3 C13 1.4516(18)
N4 C14 1.4638(15)
N4 C15 1.2843(16)
C1 H1 1.0000
C1 C2 1.5131(17)
C1 C10 1.5012(17)
C2 C3 1.3979(18)
C2 C7 1.3919(18)
C3 H3 0.9500
C3 C4 1.3818(19)
C4 H4 0.9500
C4 C5 1.3899(19)
C5 H5 0.9500
C5 C6 1.3790(18)
C6 H6 0.9500
C6 C7 1.3991(17)
C7 C8 1.5147(17)
C8 H8 1.0000
C8 C9 1.4967(17)
C8 C14 1.5496(16)
C9 H9 0.9500
C9 C10 1.3214(18)
C10 H10 0.9500
C13 H13A 0.9800
C13 H13B 0.9800
C13 H13C 0.9800
C13 H13D 0.9800
C13 H13E 0.9800
C13 H13F 0.9800
C14 H14 1.0000
C14 C28 1.5350(17)
C15 C16 1.4863(17)
C15 C22 1.5026(17)
C16 C17 1.4042(18)
C16 C21 1.3990(18)
C17 H17 0.9500
C17 C18 1.3796(18)
C18 H18 0.9500
C18 C19 1.3915(19)
C19 H19 0.9500
C19 C20 1.3884(19)
C20 H20 0.9500
C20 C21 1.3886(18)
C21 H21 0.9500
C22 C23 1.3914(18)
C22 C27 1.3940(18)
C23 H23 0.9500
C23 C24 1.3905(19)
C24 H24 0.9500
C24 C25 1.390(2)
C25 H25 0.9500
C25 C26 1.386(2)
C26 H26 0.9500
C26 C27 1.3866(19)
C27 H27 0.9500
C29 C30 1.5166(18)
C29 C31 1.5213(18)
C29 C32 1.5173(18)
C30 H30A 0.9800
C30 H30B 0.9800
C30 H30C 0.9800
C31 H31A 0.9800
C31 H31B 0.9800
C31 H31C 0.9800
C32 H32A 0.9800
C32 H32B 0.9800
C32 H32C 0.9800

loop_
_geom_torsion_atom_site_label_1
_geom_torsion_atom_site_label_2
_geom_torsion_atom_site_label_3
_geom_torsion_atom_site_label_4
_geom_torsion
N1 N2 C12 O2 174.20(12)
N1 N2 C12 N3 -5.42(13)
N1 C1 C2 C3 -65.78(14)
N1 C1 C2 C7 114.15(12)
N1 C1 C10 C9 -114.40(13)
N2 N1 C1 C2 -45.74(14)
N2 N1 C1 C10 81.06(13)
N2 N1 C11 O1 171.21(13)
N2 N1 C11 N3 -9.21(13)
N4 C14 C28 O3 -2.25(17)
N4 C14 C28 O4 -179.68(9)
N4 C15 C16 C17 32.49(17)
N4 C15 C16 C21 -149.68(12)
N4 C15 C22 C23 -112.45(14)
N4 C15 C22 C27 69.46(17)
C1 N1 N2 C12 151.33(11)
C1 N1 C11 O1 31.0(2)
C1 N1 C11 N3 -149.43(11)
C1 C2 C3 C4 -179.04(12)
C1 C2 C7 C6 177.96(11)
C1 C2 C7 C8 -0.94(18)
C2 C1 C10 C9 10.97(17)
C2 C3 C4 C5 0.7(2)
C2 C7 C8 C9 10.92(16)
C2 C7 C8 C14 -114.30(12)
C3 C2 C7 C6 -2.11(18)
C3 C2 C7 C8 179.00(11)
C3 C4 C5 C6 -1.4(2)
C4 C5 C6 C7 0.3(2)
C5 C6 C7 C2 1.49(18)
C5 C6 C7 C8 -179.58(11)
C6 C7 C8 C9 -167.97(11)
C6 C7 C8 C14 66.81(14)
C7 C2 C3 C4 1.02(19)
C7 C8 C9 C10 -10.32(17)
C7 C8 C14 N4 67.38(13)
C7 C8 C14 C28 -170.85(10)
C8 C9 C10 C1 -0.69(19)
C8 C14 C28 O3 -125.59(13)
C8 C14 C28 O4 56.97(13)
C9 C8 C14 N4 -59.23(13)
C9 C8 C14 C28 62.54(13)
C10 C1 C2 C3 170.15(11)
C10 C1 C2 C7 -9.91(16)
C11 N1 N2 C12 9.43(13)
C11 N1 C1 C2 90.59(14)
C11 N1 C1 C10 -142.61(12)
C11 N3 C12 O2 179.89(12)
C11 N3 C12 N2 -0.47(14)
C12 N3 C11 O1 -174.24(13)
C12 N3 C11 N1 6.18(14)
C13 N3 C11 O1 2.1(2)
C13 N3 C11 N1 -177.52(12)
C13 N3 C12 O2 3.6(2)
C13 N3 C12 N2 -176.73(12)
C14 N4 C15 C16 -168.39(10)
C14 N4 C15 C22 11.36(17)
C14 C8 C9 C10 114.49(13)
C15 N4 C14 C8 -161.35(10)
C15 N4 C14 C28 74.77(13)
C15 C16 C17 C18 179.07(11)
C15 C16 C21 C20 -178.79(11)
C15 C22 C23 C24 -178.15(12)
C15 C22 C27 C26 177.08(12)
C16 C15 C22 C23 67.31(16)
C16 C15 C22 C27 -110.78(13)
C16 C17 C18 C19 -0.78(18)
C17 C16 C21 C20 -0.95(18)
C17 C18 C19 C20 0.10(19)
C18 C19 C20 C21 0.16(19)
C19 C20 C21 C16 0.27(19)
C21 C16 C17 C18 1.20(18)
C22 C15 C16 C17 -147.28(11)
C22 C15 C16 C21 30.55(16)
C22 C23 C24 C25 1.2(2)
C23 C22 C27 C26 -1.04(19)
C23 C24 C25 C26 -1.3(2)
C24 C25 C26 C27 0.2(2)
C25 C26 C27 C22 1.0(2)
C27 C22 C23 C24 -0.06(19)
C28 O4 C29 C30 -177.55(10)
C28 O4 C29 C31 64.66(14)
C28 O4 C29 C32 -60.22(14)
C29 O4 C28 O3 -11.95(18)
C29 O4 C28 C14 165.43(10)
